data_2018258
loop_
_publ_author_name
'Batsanov, Andrei S.'
'Bramham, George'
'Norman, Nicholas C.'
'Russell, Christopher A.'

_publ_section_title
;
 A variable-temperature study of
 1,2-bis(dimethylamino)-1,2-bis(2,6-dimethylanilino)diborane
;
_journal_coeditor_code MX3055
_journal_issue 10
_journal_name_full 'Acta Crystallographica Section C'
_journal_page_first o394
_journal_page_last o396
_journal_paper_doi 10.1107/S0108270111039230
_journal_volume 67
_journal_year 2011
_chemical_formula_iupac 'C20 H32 B2 N4'
_chemical_formula_moiety 'C20 H32 B2 N4'
_chemical_formula_sum 'C20 H32 B2 N4'
_chemical_formula_weight 350.12
_chemical_name_systematic
;
1,2-bis(dimethylamino)-1,2-bis(2,6-dimethylanilino)diborane
;
_space_group_IT_number 2
_symmetry_cell_setting triclinic
_symmetry_space_group_name_Hall '-P 1'
_symmetry_space_group_name_H-M 'P -1'
_atom_sites_solution_hydrogens difmap
_atom_sites_solution_primary direct
_atom_sites_solution_secondary difmap
_audit_creation_method SHELXL97
_cell_angle_alpha 92.69(3)
_cell_angle_beta 98.29(3)
_cell_angle_gamma 87.45(3)
_cell_formula_units_Z 2
_cell_length_a 10.5043(13)
_cell_length_b 9.6449(11)
_cell_length_c 10.4428(14)
_cell_measurement_reflns_used 3491
_cell_measurement_temperature 120(2)
_cell_measurement_theta_max 27.43
_cell_measurement_theta_min 2.58
_cell_volume 1045.0(2)
_computing_cell_refinement 'SAINT (Bruker, 2007)'
_computing_data_collection 'SMART (Bruker, 2001)'
_computing_data_reduction 'SAINT (Bruker, 2007)'
_computing_molecular_graphics 'OLEX2 (Version 1.1-\b+++; Dolomanov <i>et al.</i>, 2009)'
_computing_publication_material 'OLEX2 (Version 1.1-\b+++; Dolomanov <i>et al.</i>, 2009)'
_computing_structure_refinement 'SHELXTL (Version 6.12; Sheldrick, 2008)'
_computing_structure_solution 'SHELXTL (Version 6.12; Sheldrick, 2008)'
_diffrn_ambient_temperature 120(2)
_diffrn_detector_area_resol_mean 5.6
_diffrn_measured_fraction_theta_full 1.000
_diffrn_measured_fraction_theta_max 1.000
_diffrn_measurement_device_type 'Bruker SMART 6000 CCD area-detector'
_diffrn_measurement_method \w
_diffrn_radiation_monochromator graphite
_diffrn_radiation_source 'fine-focus sealed tube'
_diffrn_radiation_type MoK\a
_diffrn_radiation_wavelength 0.71073
_diffrn_reflns_av_R_equivalents 0.0272
_diffrn_reflns_av_sigmaI/netI 0.0314
_diffrn_reflns_limit_h_max 12
_diffrn_reflns_limit_h_min -12
_diffrn_reflns_limit_k_max 11
_diffrn_reflns_limit_k_min -11
_diffrn_reflns_limit_l_max 12
_diffrn_reflns_limit_l_min -12
_diffrn_reflns_number 9870
_diffrn_reflns_theta_full 25.00
_diffrn_reflns_theta_max 25.00
_diffrn_reflns_theta_min 1.96
_diffrn_standards_number 0
_exptl_absorpt_coefficient_mu 0.065
_exptl_absorpt_correction_T_max 0.8621
_exptl_absorpt_correction_T_min 0.7145
_exptl_absorpt_correction_type multi-scan
_exptl_absorpt_process_details '(SADABS; Sheldrick, 2006)'
_exptl_crystal_colour colourless
_exptl_crystal_density_diffrn 1.113
_exptl_crystal_density_method 'not measured'
_exptl_crystal_description plate
_exptl_crystal_F_000 380
_exptl_crystal_size_max 0.52
_exptl_crystal_size_mid 0.21
_exptl_crystal_size_min 0.02
_refine_diff_density_max 0.350
_refine_diff_density_min -0.244
_refine_ls_extinction_method none
_refine_ls_goodness_of_fit_ref 1.045
_refine_ls_hydrogen_treatment mixed
_refine_ls_matrix_type full
_refine_ls_number_parameters 249
_refine_ls_number_reflns 3693
_refine_ls_number_restraints 2
_refine_ls_restrained_S_all 1.045
_refine_ls_R_factor_all 0.0714
_refine_ls_R_factor_gt 0.0529
_refine_ls_shift/su_max 0.000
_refine_ls_shift/su_mean 0.000
_refine_ls_structure_factor_coef Fsqd
_refine_ls_weighting_details 'calc w = 1/[\s^2^(Fo^2^)+(0.0806P)^2^+0.3393P] where P=(Fo^2^+2Fc^2^)/3'
_refine_ls_weighting_scheme calc
_refine_ls_wR_factor_gt 0.1353
_refine_ls_wR_factor_ref 0.1496
_reflns_number_gt 2774
_reflns_number_total 3693
_reflns_threshold_expression I>2\s(I)
_cod_data_source_file mx3055.cif
_cod_data_source_block b-I
_cod_database_code 2018258

loop_
_symmetry_equiv_pos_as_xyz
'x, y, z'
'-x, -y, -z'

loop_
_atom_site_type_symbol
_atom_site_label
_atom_site_fract_x
_atom_site_fract_y
_atom_site_fract_z
_atom_site_U_iso_or_equiv
_atom_site_adp_type
_atom_site_calc_flag
_atom_site_refinement_flags
_atom_site_occupancy
_atom_site_symmetry_multiplicity
N N1 0.11739(14) 0.21129(16) 0.12804(15) 0.0268(4) Uani d D 1 1
H H1N 0.0330(15) 0.204(2) 0.114(2) 0.032 Uiso d D 1 1
N N2 0.08770(15) 0.43091(17) 0.24840(16) 0.0349(4) Uani d . 1 1
N N3 0.38539(15) 0.20932(16) 0.36845(15) 0.0271(4) Uani d D 1 1
H H3N 0.4688(15) 0.197(2) 0.384(2) 0.033 Uiso d D 1 1
N N4 0.41607(15) 0.41466(17) 0.25001(16) 0.0334(4) Uani d . 1 1
C C1 0.17717(16) 0.08764(19) 0.08130(17) 0.0246(4) Uani d . 1 1
C C2 0.13456(16) -0.04100(19) 0.11355(16) 0.0237(4) Uani d . 1 1
C C3 0.18637(17) -0.16287(19) 0.06220(17) 0.0272(4) Uani d . 1 1
H H3 0.1579 -0.2499 0.0835 0.033 Uiso d R 1 1
C C4 0.27892(18) -0.1596(2) -0.01945(18) 0.0297(4) Uani d . 1 1
H H4 0.3141 -0.2436 -0.0533 0.036 Uiso d R 1 1
C C5 0.31965(17) -0.0333(2) -0.05121(17) 0.0294(4) Uani d . 1 1
H H5 0.3833 -0.0314 -0.1071 0.035 Uiso d R 1 1
C C6 0.26959(17) 0.0919(2) -0.00312(17) 0.0270(4) Uani d . 1 1
C C7 0.03569(17) -0.0458(2) 0.20329(17) 0.0278(4) Uani d . 1 1
H H7A 0.0170 -0.1427 0.2147 0.042 Uiso d R 1 1
H H7B -0.0433 0.0043 0.1664 0.042 Uiso d R 1 1
H H7C 0.0689 -0.0022 0.2874 0.042 Uiso d R 1 1
C C8 0.3125(2) 0.2270(2) -0.0464(2) 0.0361(5) Uani d . 1 1
H H8A 0.3837 0.2611 0.0167 0.054 Uiso d R 1 1
H H8B 0.2405 0.2957 -0.0527 0.054 Uiso d R 1 1
H H8C 0.3414 0.2118 -0.1312 0.054 Uiso d R 1 1
C C9 0.1286(2) 0.5437(2) 0.3398(2) 0.0381(5) Uani d . 1 1
H H9A 0.2196 0.5283 0.3745 0.057 Uiso d R 1 1
H H9B 0.0768 0.5473 0.4109 0.057 Uiso d R 1 1
H H9C 0.1170 0.6317 0.2956 0.057 Uiso d R 1 1
C C10 -0.0482(2) 0.4461(3) 0.1969(3) 0.0541(7) Uani d . 1 1
H H10A -0.0679 0.3807 0.1227 0.081 Uiso d R 1 1
H H10B -0.0681 0.5412 0.1689 0.081 Uiso d R 1 1
H H10C -0.1003 0.4265 0.2641 0.081 Uiso d R 1 1
C C11 0.32536(16) 0.09702(19) 0.41676(16) 0.0240(4) Uani d . 1 1
C C12 0.36720(16) -0.03945(19) 0.38587(16) 0.0239(4) Uani d . 1 1
C C13 0.31468(17) -0.1498(2) 0.43824(17) 0.0284(4) Uani d . 1 1
H H13 0.3427 -0.2422 0.4179 0.034 Uiso d R 1 1
C C14 0.22198(18) -0.1273(2) 0.52044(19) 0.0330(5) Uani d . 1 1
H H14 0.1864 -0.2035 0.5554 0.040 Uiso d R 1 1
C C15 0.18238(18) 0.0064(2) 0.54993(18) 0.0327(5) Uani d . 1 1
H H15 0.1188 0.0218 0.6057 0.039 Uiso d R 1 1
C C16 0.23309(17) 0.1209(2) 0.50054(17) 0.0286(4) Uani d . 1 1
C C17 0.46603(17) -0.0656(2) 0.29656(17) 0.0282(4) Uani d . 1 1
H H17A 0.4861 -0.1655 0.2883 0.042 Uiso d R 1 1
H H17B 0.5444 -0.0173 0.3318 0.042 Uiso d R 1 1
H H17C 0.4322 -0.0307 0.2112 0.042 Uiso d R 1 1
C C18 0.1909(2) 0.2647(2) 0.5425(2) 0.0408(5) Uani d . 1 1
H H18A 0.1209 0.2999 0.4783 0.061 Uiso d R 1 1
H H18B 0.2636 0.3262 0.5497 0.061 Uiso d R 1 1
H H18C 0.1605 0.2619 0.6267 0.061 Uiso d R 1 1
C C19 0.3758(2) 0.5234(2) 0.1595(2) 0.0381(5) Uani d . 1 1
H H19A 0.2850 0.5134 0.1236 0.057 Uiso d R 1 1
H H19B 0.4284 0.5156 0.0891 0.057 Uiso d R 1 1
H H19C 0.3867 0.6145 0.2045 0.057 Uiso d R 1 1
C C20 0.5512(2) 0.4227(3) 0.3048(2) 0.0470(6) Uani d . 1 1
H H20A 0.6044 0.4156 0.2348 0.070 Uiso calc R 1 1
H H20B 0.5751 0.3464 0.3633 0.070 Uiso calc R 1 1
H H20C 0.5650 0.5116 0.3531 0.070 Uiso calc R 1 1
B B1 0.1714(2) 0.3186(2) 0.2162(2) 0.0268(5) Uani d . 1 1
B B2 0.3320(2) 0.3137(2) 0.2816(2) 0.0262(5) Uani d . 1 1

loop_
_atom_site_aniso_label
_atom_site_aniso_U_11
_atom_site_aniso_U_22
_atom_site_aniso_U_33
_atom_site_aniso_U_12
_atom_site_aniso_U_13
_atom_site_aniso_U_23
N1 0.0182(8) 0.0331(9) 0.0275(8) 0.0020(6) -0.0011(6) -0.0001(7)
N2 0.0275(9) 0.0354(9) 0.0375(10) 0.0061(7) -0.0048(7) -0.0066(7)
N3 0.0177(8) 0.0334(9) 0.0289(8) -0.0010(6) -0.0017(6) 0.0024(7)
N4 0.0277(9) 0.0345(9) 0.0366(9) -0.0036(7) -0.0025(7) 0.0076(7)
C1 0.0198(9) 0.0323(10) 0.0192(9) 0.0021(7) -0.0044(7) -0.0015(7)
C2 0.0176(9) 0.0341(10) 0.0174(8) 0.0005(7) -0.0047(7) 0.0014(7)
C3 0.0248(9) 0.0305(10) 0.0242(9) -0.0012(7) -0.0037(8) 0.0006(8)
C4 0.0255(10) 0.0378(11) 0.0235(9) 0.0060(8) -0.0004(8) -0.0040(8)
C5 0.0218(9) 0.0462(12) 0.0194(9) 0.0019(8) 0.0024(7) -0.0014(8)
C6 0.0216(9) 0.0383(11) 0.0191(9) -0.0009(7) -0.0036(7) 0.0020(8)
C7 0.0235(9) 0.0371(10) 0.0220(9) -0.0011(7) 0.0001(7) 0.0023(8)
C8 0.0349(11) 0.0426(12) 0.0321(11) -0.0022(9) 0.0076(9) 0.0051(9)
C9 0.0390(12) 0.0322(11) 0.0412(12) 0.0033(8) 0.0023(9) -0.0048(9)
C10 0.0324(12) 0.0549(15) 0.0668(16) 0.0168(10) -0.0092(11) -0.0177(12)
C11 0.0193(9) 0.0341(10) 0.0167(8) -0.0012(7) -0.0044(7) 0.0022(7)
C12 0.0182(9) 0.0347(10) 0.0168(8) -0.0026(7) -0.0048(7) 0.0012(7)
C13 0.0251(10) 0.0332(10) 0.0249(9) -0.0014(8) -0.0034(8) 0.0023(8)
C14 0.0278(10) 0.0444(12) 0.0266(10) -0.0098(8) -0.0018(8) 0.0087(9)
C15 0.0204(9) 0.0566(13) 0.0212(9) -0.0006(8) 0.0029(7) 0.0029(9)
C16 0.0205(9) 0.0422(11) 0.0208(9) 0.0021(8) -0.0029(7) 0.0002(8)
C17 0.0229(9) 0.0369(11) 0.0236(9) -0.0001(8) 0.0004(7) 0.0003(8)
C18 0.0378(12) 0.0506(13) 0.0336(11) 0.0092(10) 0.0092(9) -0.0039(10)
C19 0.0414(12) 0.0316(11) 0.0412(12) -0.0025(9) 0.0040(10) 0.0053(9)
C20 0.0301(11) 0.0531(14) 0.0569(15) -0.0127(10) -0.0030(10) 0.0121(11)
B1 0.0266(11) 0.0289(11) 0.0246(10) 0.0014(8) 0.0024(8) 0.0030(9)
B2 0.0262(11) 0.0286(11) 0.0227(10) 0.0006(8) 0.0022(8) -0.0033(8)

loop_
_atom_type_symbol
_atom_type_description
_atom_type_scat_dispersion_real
_atom_type_scat_dispersion_imag
_atom_type_scat_source
C C 0.0033 0.0016 'International Tables Vol C Tables 4.2.6.8 and 6.1.1.4'
H H 0.0000 0.0000 'International Tables Vol C Tables 4.2.6.8 and 6.1.1.4'
B B 0.0013 0.0007 'International Tables Vol C Tables 4.2.6.8 and 6.1.1.4'
N N 0.0061 0.0033 'International Tables Vol C Tables 4.2.6.8 and 6.1.1.4'

loop_
_exptl_crystal_face_index_h
_exptl_crystal_face_index_k
_exptl_crystal_face_index_l
_exptl_crystal_face_perp_dist
-1.00 0.00 1.00 0.1050
1.00 0.00 -1.00 0.1050
1.00 0.00 1.00 0.2600
0.00 1.00 0.00 0.0100
0.00 -1.00 0.00 0.0100
-1.00 0.00 -1.00 0.2600
-8.00 0.00 -3.00 0.2400

loop_
_geom_angle_atom_site_label_1
_geom_angle_atom_site_label_2
_geom_angle_atom_site_label_3
_geom_angle
C1 N1 B1 129.55(15)
C1 N1 H1N 109.4(13)
B1 N1 H1N 119.0(13)
B1 N2 C9 123.34(16)
B1 N2 C10 124.88(17)
C9 N2 C10 111.77(16)
C11 N3 B2 129.98(16)
C11 N3 H3N 109.8(13)
B2 N3 H3N 118.8(14)
B2 N4 C19 123.48(16)
B2 N4 C20 124.54(17)
C19 N4 C20 111.98(17)
C6 C1 C2 120.10(17)
C6 C1 N1 121.36(17)
C2 C1 N1 118.36(16)
C3 C2 C1 119.14(17)
C3 C2 C7 120.66(17)
C1 C2 C7 120.20(16)
C4 C3 C2 121.10(17)
C4 C3 H3 119.4
C2 C3 H3 119.5
C5 C4 C3 119.46(17)
C5 C4 H4 120.3
C3 C4 H4 120.3
C4 C5 C6 121.56(18)
C4 C5 H5 119.2
C6 C5 H5 119.2
C5 C6 C1 118.63(17)
C5 C6 C8 119.36(17)
C1 C6 C8 121.98(17)
C2 C7 H7A 109.4
C2 C7 H7B 109.5
H7A C7 H7B 109.5
C2 C7 H7C 109.4
H7A C7 H7C 109.5
H7B C7 H7C 109.5
C6 C8 H8A 109.4
C6 C8 H8B 109.6
H8A C8 H8B 109.5
C6 C8 H8C 109.3
H8A C8 H8C 109.5
H8B C8 H8C 109.5
N2 C9 H9A 109.4
N2 C9 H9B 109.6
H9A C9 H9B 109.5
N2 C9 H9C 109.4
H9A C9 H9C 109.5
H9B C9 H9C 109.5
N2 C10 H10A 109.3
N2 C10 H10B 109.6
H10A C10 H10B 109.4
N2 C10 H10C 109.5
H10A C10 H10C 109.5
H10B C10 H10C 109.4
C16 C11 C12 120.23(17)
C16 C11 N3 121.16(17)
C12 C11 N3 118.46(16)
C13 C12 C11 119.12(17)
C13 C12 C17 120.40(17)
C11 C12 C17 120.48(16)
C12 C13 C14 121.09(18)
C12 C13 H13 119.5
C14 C13 H13 119.4
C15 C14 C13 119.12(18)
C15 C14 H14 120.5
C13 C14 H14 120.4
C14 C15 C16 121.92(18)
C14 C15 H15 119.2
C16 C15 H15 118.9
C15 C16 C11 118.51(18)
C15 C16 C18 119.23(18)
C11 C16 C18 122.22(18)
C12 C17 H17A 109.7
C12 C17 H17B 109.3
H17A C17 H17B 109.5
C12 C17 H17C 109.4
H17A C17 H17C 109.5
H17B C17 H17C 109.5
C16 C18 H18A 109.5
C16 C18 H18B 109.5
H18A C18 H18B 109.5
C16 C18 H18C 109.4
H18A C18 H18C 109.5
H18B C18 H18C 109.5
N4 C19 H19A 109.5
N4 C19 H19B 109.4
H19A C19 H19B 109.5
N4 C19 H19C 109.6
H19A C19 H19C 109.5
H19B C19 H19C 109.5
N4 C20 H20A 109.5
N4 C20 H20B 109.5
H20A C20 H20B 109.5
N4 C20 H20C 109.5
H20A C20 H20C 109.5
H20B C20 H20C 109.5
N2 B1 N1 117.63(17)
N2 B1 B2 120.61(16)
N1 B1 B2 121.76(16)
N4 B2 N3 117.68(17)
N4 B2 B1 120.63(16)
N3 B2 B1 121.69(17)

loop_
_geom_bond_atom_site_label_1
_geom_bond_atom_site_label_2
_geom_bond_distance
_geom_bond_publ_flag
N1 C1 1.422(2) yes
N1 B1 1.433(3) yes
N1 H1N 0.883(15) ?
N2 B1 1.423(3) yes
N2 C9 1.450(3) ?
N2 C10 1.455(3) ?
N3 C11 1.424(2) yes
N3 B2 1.428(3) yes
N3 H3N 0.871(15) ?
N4 B2 1.424(3) yes
N4 C19 1.453(3) ?
N4 C20 1.456(3) ?
C1 C6 1.405(3) ?
C1 C2 1.409(3) ?
C2 C3 1.390(3) ?
C2 C7 1.499(3) ?
C3 C4 1.385(3) ?
C3 H3 0.9501 ?
C4 C5 1.379(3) ?
C4 H4 0.9500 ?
C5 C6 1.396(3) ?
C5 H5 0.9499 ?
C6 C8 1.507(3) ?
C7 H7A 0.9797 ?
C7 H7B 0.9800 ?
C7 H7C 0.9802 ?
C8 H8A 0.9800 ?
C8 H8B 0.9801 ?
C8 H8C 0.9802 ?
C9 H9A 0.9801 ?
C9 H9B 0.9798 ?
C9 H9C 0.9797 ?
C10 H10A 0.9796 ?
C10 H10B 0.9801 ?
C10 H10C 0.9798 ?
C11 C16 1.401(3) ?
C11 C12 1.407(3) ?
C12 C13 1.390(3) ?
C12 C17 1.498(3) ?
C13 C14 1.392(3) ?
C13 H13 0.9501 ?
C14 C15 1.372(3) ?
C14 H14 0.9500 ?
C15 C16 1.398(3) ?
C15 H15 0.9502 ?
C16 C18 1.503(3) ?
C17 H17A 0.9799 ?
C17 H17B 0.9799 ?
C17 H17C 0.9799 ?
C18 H18A 0.9802 ?
C18 H18B 0.9799 ?
C18 H18C 0.9802 ?
C19 H19A 0.9802 ?
C19 H19B 0.9800 ?
C19 H19C 0.9803 ?
C20 H20A 0.9800 ?
C20 H20B 0.9800 ?
C20 H20C 0.9800 ?
B1 B2 1.726(3) yes

loop_
_geom_hbond_atom_site_label_D
_geom_hbond_atom_site_label_H
_geom_hbond_atom_site_label_A
_geom_hbond_site_symmetry_A
_geom_hbond_distance_DH
_geom_hbond_distance_HA
_geom_hbond_distance_DA
_geom_hbond_angle_DHA
N1 H1N C3 2 0.883(15) 2.763(17) 3.544(2) 148.3(17)
N3 H3N C13 2_656 0.871(15) 2.757(17) 3.528(3) 148.3(17)

loop_
_geom_torsion_atom_site_label_1
_geom_torsion_atom_site_label_2
_geom_torsion_atom_site_label_3
_geom_torsion_atom_site_label_4
_geom_torsion
C2 C1 N1 B1 116.0(2)
C1 N1 B1 B2 1.3(3)
N1 B1 B2 N3 -66.0(2)
B1 B2 N3 C11 -0.2(3)
B2 N3 C11 C12 117.3(2)
C6 C1 N1 B1 -68.8(3)
C16 C11 N2 B2 149.46(15)
N3 B1 B2 N4 180.0(3)

loop_
_cod_related_entry_id
_cod_related_entry_database
_cod_related_entry_code
1 ChemSpider 30654337
